data_2012138
loop_
_publ_author_name
'L\"uning, Ulrich'
'K\"uhl, Christine'
'Bolte, Michael'

_publ_section_title <i>N</i>-<i>tert</i>-Butyl-<i>N</i>'-(5,7-dimethyl-1,8-naphthyridin-2-yl)urea
_journal_issue 8
_journal_name_full 'Acta Crystallographica Section C'
_journal_page_first 989
_journal_page_last 990
_journal_paper_doi 10.1107/S0108270101008605
_journal_volume 57
_journal_year 2001
_chemical_formula_moiety 'C15 H20 N4 O'
_chemical_formula_sum 'C15 H20 N4 O'
_chemical_formula_weight 272.35
_chemical_melting_point 513
_chemical_name_systematic ?
_space_group_IT_number 14
_symmetry_cell_setting monoclinic
_symmetry_space_group_name_Hall '-P 2ybc'
_symmetry_space_group_name_H-M 'P 1 21/c 1'
_audit_creation_method SHELXL97
_cell_angle_alpha 90
_cell_angle_beta 109.5780(10)
_cell_angle_gamma 90
_cell_formula_units_Z 4
_cell_length_a 12.7129(2)
_cell_length_b 11.20670(10)
_cell_length_c 11.6822(2)
_cell_measurement_reflns_used 5891
_cell_measurement_temperature 140(2)
_cell_measurement_theta_max 25
_cell_measurement_theta_min 1
_cell_volume 1568.14(4)
_computing_cell_refinement SMART
_computing_data_collection 'SMART (Siemens, 1995)'
_computing_data_reduction 'SAINT (Siemens, 1995)'
_computing_molecular_graphics 'XP in SHELXTL-Plus (Sheldrick, 1991)'
_computing_structure_refinement 'SHELXL97 (Sheldrick, 1997)'
_computing_structure_solution 'SHELXS97 (Sheldrick, 1990)'
_diffrn_ambient_temperature 140(2)
_diffrn_measured_fraction_theta_full .99
_diffrn_measured_fraction_theta_max .99
_diffrn_measurement_device_type 'Siemens CCD three-circle diffractometer'
_diffrn_measurement_method \w
_diffrn_radiation_monochromator graphite
_diffrn_radiation_source 'fine-focus sealed tube'
_diffrn_radiation_type MoK\a
_diffrn_radiation_wavelength .71073
_diffrn_reflns_av_R_equivalents .051
_diffrn_reflns_av_sigmaI/netI .049
_diffrn_reflns_limit_h_max 15
_diffrn_reflns_limit_h_min -15
_diffrn_reflns_limit_k_max 13
_diffrn_reflns_limit_k_min -13
_diffrn_reflns_limit_l_max 14
_diffrn_reflns_limit_l_min -13
_diffrn_reflns_number 10199
_diffrn_reflns_theta_full 26.4
_diffrn_reflns_theta_max 26.4
_diffrn_reflns_theta_min 1.7
_diffrn_standards_decay_% 0
_diffrn_standards_interval_time 900
_diffrn_standards_number 512
_exptl_absorpt_coefficient_mu .075
_exptl_absorpt_correction_T_max .994
_exptl_absorpt_correction_T_min .970
_exptl_absorpt_correction_type empirical
_exptl_absorpt_process_details '(SADABS; Sheldrick, 1996)'
_exptl_crystal_colour colourless
_exptl_crystal_density_diffrn 1.154
_exptl_crystal_density_method 'not measured'
_exptl_crystal_description block
_exptl_crystal_F_000 584
_exptl_crystal_size_max .40
_exptl_crystal_size_mid .20
_exptl_crystal_size_min .08
_refine_diff_density_max .29
_refine_diff_density_min -.23
_refine_ls_extinction_coef .014(2)
_refine_ls_extinction_method SHELXL97
_refine_ls_goodness_of_fit_ref 1.02
_refine_ls_hydrogen_treatment mixed
_refine_ls_matrix_type full
_refine_ls_number_parameters 192
_refine_ls_number_reflns 3174
_refine_ls_number_restraints 0
_refine_ls_restrained_S_all 1.02
_refine_ls_R_factor_all .084
_refine_ls_R_factor_gt .050
_refine_ls_shift/su_max <0.02
_refine_ls_shift/su_mean .00
_refine_ls_structure_factor_coef Fsqd
_refine_ls_weighting_details 'w=1/[\s^2^(Fo^2^)+(0.0636P)^2^+0.4824P] where P=(Fo^2^+2Fc^2^)/3'
_refine_ls_weighting_scheme calc
_refine_ls_wR_factor_ref .136
_reflns_number_gt 2135
_reflns_number_total 3174
_reflns_threshold_expression I>2\s(I)
_cod_data_source_file gg1059.cif
_cod_data_source_block I
_cod_depositor_comments
;
The following automatic conversions were performed:
'_symmetry_cell_setting' value 'Monoclinic' changed to 'monoclinic'
according to '/home/saulius/struct/CIF-dictionaries/cif_core.dic'
dictionary named 'cif_core.dic' version 2.4.1 from 2010-06-29.

Automatic conversion script
Id: cif_fix_enum 1527 2010-12-29 10:47:43Z saulius 

The following automatic conversions were performed:

'_symmetry_cell_setting' value 'Monoclinic' changed to 'monoclinic'
according to /home/saulius/struct/CIF-dictionaries/cif_core.dic
dictionary named 'cif_core.dic' version 2.4.1 from
2010-06-29.

'_exptl_absorpt_correction_type' value 'Empirical'
changed to 'empirical' according to
/home/saulius/struct/CIF-dictionaries/cif_core.dic dictionary named
'cif_core.dic' version 2.4.1 from 2010-06-29.

Automatic conversion script
Id: cif_fix_values 1715 2011-07-08 13:25:40Z adriana 
;
_cod_original_sg_symbol_H-M 'P 21/c'
_cod_database_code 2012138
_cod_database_fobs_code 2012138

loop_
_symmetry_equiv_pos_as_xyz
'x, y, z'
'-x, y+1/2, -z+1/2'
'-x, -y, -z'
'x, -y-1/2, z-1/2'

loop_
_atom_site_label
_atom_site_fract_x
_atom_site_fract_y
_atom_site_fract_z
_atom_site_U_iso_or_equiv
_atom_site_adp_type
_atom_site_calc_flag
_atom_site_refinement_flags
_atom_site_occupancy
_atom_site_disorder_assembly
_atom_site_disorder_group
_atom_site_type_symbol
N1 .85531(12) .54915(14) .48862(14) .0231(4) Uani d . 1 . . N
H1 .8923(16) .4926(19) .4634(18) .026(5) Uiso d . 1 . . H
C2 .92330(14) .63554(16) .56465(15) .0205(4) Uani d . 1 . . C
O2 1.02662(9) .62078(11) .59955(11) .0254(3) Uani d . 1 . . O
N3 .87183(13) .72830(14) .59484(14) .0249(4) Uani d . 1 . . N
H3 .7957(19) .7260(19) .563(2) .042(6) Uiso d . 1 . . H
C4 .92836(15) .82712(16) .67685(17) .0257(4) Uani d . 1 . . C
C41 1.00999(19) .8910(2) .6270(2) .0410(6) Uani d . 1 . . C
H41A .9697 .9211 .5453 .062 Uiso calc R 1 . . H
H41B 1.0679 .8349 .6233 .062 Uiso calc R 1 . . H
H41C 1.0447 .9578 .6804 .062 Uiso calc R 1 . . H
C42 .83422(17) .91287(19) .6775(2) .0416(6) Uani d . 1 . . C
H42A .7820 .8714 .7093 .062 Uiso calc R 1 . . H
H42B .7945 .9401 .5945 .062 Uiso calc R 1 . . H
H42C .8661 .9817 .7292 .062 Uiso calc R 1 . . H
C43 .98812(17) .77897(19) .80489(18) .0356(5) Uani d . 1 . . C
H43A .9341 .7383 .8347 .053 Uiso calc R 1 . . H
H43B 1.0223 .8453 .8593 .053 Uiso calc R 1 . . H
H43C 1.0462 .7224 .8026 .053 Uiso calc R 1 . . H
C11 .73957(14) .54333(16) .43817(16) .0218(4) Uani d . 1 . . C
N12 .67811(12) .62899(13) .46135(14) .0239(4) Uani d . 1 . . N
C13 .56386(14) .61944(17) .41554(17) .0248(4) Uani d . 1 . . C
N14 .50809(12) .71130(15) .44676(15) .0301(4) Uani d . 1 . . N
C15 .39668(15) .70527(19) .40751(19) .0341(5) Uani d . 1 . . C
C15' .33656(17) .8068(2) .4442(2) .0458(6) Uani d . 1 . . C
H15A .3651 .8158 .5327 .069 Uiso calc R 1 . . H
H15B .2564 .7896 .4175 .069 Uiso calc R 1 . . H
H15C .3492 .8808 .4061 .069 Uiso calc R 1 . . H
C16 .33698(16) .6101(2) .3365(2) .0382(5) Uani d . 1 . . C
H16 .2577 .6103 .3111 .046 Uiso calc R 1 . . H
C17 .39086(16) .5164(2) .30286(18) .0352(5) Uani d . 1 . . C
C17' .32876(18) .4114(2) .2298(2) .0522(7) Uani d . 1 . . C
H17A .3469 .3391 .2798 .078 Uiso calc R 1 . . H
H17B .3509 .4008 .1578 .078 Uiso calc R 1 . . H
H17C .2482 .4263 .2046 .078 Uiso calc R 1 . . H
C18 .51024(15) .52085(18) .34368(17) .0276(4) Uani d . 1 . . C
C19 .57963(15) .43159(18) .31861(18) .0298(5) Uani d . 1 . . C
H19 .5467 .3649 .2695 .036 Uiso calc R 1 . . H
C20 .69254(15) .44170(17) .36482(17) .0270(4) Uani d . 1 . . C
H20 .7393 .3825 .3487 .032 Uiso calc R 1 . . H

loop_
_atom_site_aniso_label
_atom_site_aniso_U_11
_atom_site_aniso_U_22
_atom_site_aniso_U_33
_atom_site_aniso_U_12
_atom_site_aniso_U_13
_atom_site_aniso_U_23
N1 .0187(8) .0226(8) .0282(9) .0039(6) .0083(7) -.0045(7)
C2 .0217(9) .0218(10) .0186(9) .0014(7) .0075(7) .0008(7)
O2 .0182(6) .0292(7) .0269(7) .0040(5) .0052(5) -.0043(6)
N3 .0188(8) .0246(9) .0302(9) .0008(6) .0068(7) -.0063(7)
C4 .0253(9) .0225(10) .0279(10) .0005(7) .0071(8) -.0061(8)
C41 .0456(13) .0345(12) .0447(13) -.0109(10) .0174(10) -.0029(10)
C42 .0351(12) .0343(12) .0479(14) .0079(9) .0039(10) -.0172(10)
C43 .0393(11) .0377(12) .0272(11) .0033(9) .0075(9) -.0041(9)
C11 .0208(9) .0223(9) .0239(10) .0009(7) .0096(7) .0016(7)
N12 .0204(8) .0248(9) .0275(9) .0017(6) .0093(6) -.0004(7)
C13 .0206(9) .0291(10) .0255(10) .0028(8) .0089(8) .0054(8)
N14 .0233(8) .0320(9) .0372(10) .0070(7) .0132(7) .0059(8)
C15 .0255(10) .0414(12) .0379(12) .0086(9) .0138(9) .0130(10)
C15' .0332(12) .0485(14) .0602(15) .0177(10) .0215(11) .0136(12)
C16 .0188(9) .0560(14) .0398(12) .0034(9) .0097(9) .0110(11)
C17 .0250(10) .0487(13) .0305(11) -.0038(9) .0075(9) .0042(10)
C17' .0263(11) .0716(18) .0539(15) -.0142(11) .0070(11) -.0143(13)
C18 .0233(10) .0347(11) .0255(10) -.0037(8) .0092(8) .0027(9)
C19 .0286(10) .0329(11) .0291(11) -.0072(8) .0115(9) -.0069(9)
C20 .0267(10) .0276(10) .0294(11) -.0006(8) .0127(8) -.0029(8)

loop_
_atom_type_symbol
_atom_type_description
_atom_type_scat_dispersion_real
_atom_type_scat_dispersion_imag
_atom_type_scat_source
C C .0033 .0016 'International Tables Vol C Tables 4.2.6.8 and 6.1.1.4'
H H .0000 .0000 'International Tables Vol C Tables 4.2.6.8 and 6.1.1.4'
N N .0061 .0033 'International Tables Vol C Tables 4.2.6.8 and 6.1.1.4'
O O .0106 .0060 'International Tables Vol C Tables 4.2.6.8 and 6.1.1.4'

loop_
_geom_angle_atom_site_label_1
_geom_angle_atom_site_label_2
_geom_angle_atom_site_label_3
_geom_angle
_geom_angle_publ_flag
C11 N1 C2 129.94(16) y
C11 N1 H1 115.2(12) ?
C2 N1 H1 114.6(12) ?
O2 C2 N3 124.82(16) y
O2 C2 N1 118.28(15) y
N3 C2 N1 116.90(15) y
C2 N3 C4 125.23(15) y
C2 N3 H3 114.6(14) ?
C4 N3 H3 120.1(14) ?
N3 C4 C41 110.34(15) ?
N3 C4 C43 110.01(16) ?
C41 C4 C43 111.07(16) ?
N3 C4 C42 105.11(14) ?
C41 C4 C42 109.80(17) ?
C43 C4 C42 110.34(17) ?
C4 C41 H41A 109.5 ?
C4 C41 H41B 109.5 ?
H41A C41 H41B 109.5 ?
C4 C41 H41C 109.5 ?
H41A C41 H41C 109.5 ?
H41B C41 H41C 109.5 ?
C4 C42 H42A 109.5 ?
C4 C42 H42B 109.5 ?
H42A C42 H42B 109.5 ?
C4 C42 H42C 109.5 ?
H42A C42 H42C 109.5 ?
H42B C42 H42C 109.5 ?
C4 C43 H43A 109.5 ?
C4 C43 H43B 109.5 ?
H43A C43 H43B 109.5 ?
C4 C43 H43C 109.5 ?
H43A C43 H43C 109.5 ?
H43B C43 H43C 109.5 ?
N12 C11 N1 119.54(16) ?
N12 C11 C20 122.95(16) ?
N1 C11 C20 117.50(16) ?
C11 N12 C13 118.95(16) y
N14 C13 N12 114.37(16) ?
N14 C13 C18 123.78(16) ?
N12 C13 C18 121.85(17) ?
C15 N14 C13 117.08(18) y
N14 C15 C16 122.74(19) ?
N14 C15 C15' 116.3(2) ?
C16 C15 C15' 120.93(18) ?
C15 C15' H15A 109.5 ?
C15 C15' H15B 109.5 ?
H15A C15' H15B 109.5 ?
C15 C15' H15C 109.5 ?
H15A C15' H15C 109.5 ?
H15B C15' H15C 109.5 ?
C17 C16 C15 121.55(18) ?
C17 C16 H16 119.2 ?
C15 C16 H16 119.2 ?
C16 C17 C18 116.79(19) ?
C16 C17 C17' 122.51(18) ?
C18 C17 C17' 120.7(2) ?
C17 C17' H17A 109.5 ?
C17 C17' H17B 109.5 ?
H17A C17' H17B 109.5 ?
C17 C17' H17C 109.5 ?
H17A C17' H17C 109.5 ?
H17B C17' H17C 109.5 ?
C13 C18 C19 117.41(16) ?
C13 C18 C17 118.06(18) ?
C19 C18 C17 124.52(18) ?
C20 C19 C18 120.22(18) ?
C20 C19 H19 119.9 ?
C18 C19 H19 119.9 ?
C19 C20 C11 118.59(17) ?
C19 C20 H20 120.7 ?
C11 C20 H20 120.7 ?

loop_
_geom_bond_atom_site_label_1
_geom_bond_atom_site_label_2
_geom_bond_site_symmetry_2
_geom_bond_distance
_geom_bond_publ_flag
N1 C11 . 1.391(2) y
N1 C2 . 1.400(2) y
N1 H1 . .90(2) ?
C2 O2 . 1.249(2) y
C2 N3 . 1.337(2) y
N3 C4 . 1.483(2) y
N3 H3 . .91(2) ?
C4 C41 . 1.527(3) ?
C4 C43 . 1.531(3) ?
C4 C42 . 1.537(3) ?
C41 H41A . .9800 ?
C41 H41B . .9800 ?
C41 H41C . .9800 ?
C42 H42A . .9800 ?
C42 H42B . .9800 ?
C42 H42C . .9800 ?
C43 H43A . .9800 ?
C43 H43B . .9800 ?
C43 H43C . .9800 ?
C11 N12 . 1.322(2) y
C11 C20 . 1.430(3) ?
N12 C13 . 1.374(2) y
C13 N14 . 1.367(2) y
C13 C18 . 1.417(3) ?
N14 C15 . 1.336(2) y
C15 C16 . 1.407(3) ?
C15 C15' . 1.510(3) ?
C15' H15A . .9800 ?
C15' H15B . .9800 ?
C15' H15C . .9800 ?
C16 C17 . 1.381(3) ?
C16 H16 . .9500 ?
C17 C18 . 1.431(3) ?
C17 C17' . 1.512(3) ?
C17' H17A . .9800 ?
C17' H17B . .9800 ?
C17' H17C . .9800 ?
C18 C19 . 1.427(3) ?
C19 C20 . 1.358(3) ?
C19 H19 . .9500 ?
C20 H20 . .9500 ?

loop_
_geom_hbond_atom_site_label_D
_geom_hbond_atom_site_label_H
_geom_hbond_atom_site_label_A
_geom_hbond_site_symmetry_A
_geom_hbond_distance_DH
_geom_hbond_distance_HA
_geom_hbond_distance_DA
_geom_hbond_angle_DHA
N1 H1 O2 3_766 .90(2) 1.93(2) 2.824(2) 175.7(19)
N3 H3 N12 . .91(2) 1.91(2) 2.676(2) 141(2)

loop_
_geom_torsion_atom_site_label_1
_geom_torsion_atom_site_label_2
_geom_torsion_atom_site_label_3
_geom_torsion_atom_site_label_4
_geom_torsion
_geom_torsion_publ_flag
C11 N1 C2 O2 179.46(17) y
C11 N1 C2 N3 -.3(3) y
O2 C2 N3 C4 -1.6(3) y
N1 C2 N3 C4 178.18(16) y
C2 N3 C4 C41 59.2(2) ?
C2 N3 C4 C43 -63.7(2) ?
C2 N3 C4 C42 177.53(18) ?
C2 N1 C11 N12 -.2(3) y
C2 N1 C11 C20 -178.79(17) ?
N1 C11 N12 C13 -177.06(16) ?
C20 C11 N12 C13 1.5(3) ?
C11 N12 C13 N14 178.71(16) ?
C11 N12 C13 C18 -.4(3) ?
N12 C13 N14 C15 -178.25(16) ?
C18 C13 N14 C15 .8(3) ?
C13 N14 C15 C16 -.3(3) ?
C13 N14 C15 C15' 179.29(18) ?
N14 C15 C16 C17 .0(3) ?
C15' C15 C16 C17 -179.7(2) ?
C15 C16 C17 C18 .0(3) ?
C15 C16 C17 C17' 178.1(2) ?
N14 C13 C18 C19 -179.94(17) ?
N12 C13 C18 C19 -.9(3) ?
N14 C13 C18 C17 -.9(3) ?
N12 C13 C18 C17 178.11(17) ?
C16 C17 C18 C13 .5(3) ?
C17' C17 C18 C13 -177.71(19) ?
C16 C17 C18 C19 179.42(19) ?
C17' C17 C18 C19 1.2(3) ?
C13 C18 C19 C20 1.2(3) ?
C17 C18 C19 C20 -177.78(19) ?
C18 C19 C20 C11 -.2(3) ?
N12 C11 C20 C19 -1.2(3) ?
N1 C11 C20 C19 177.37(17) ?

loop_
_cod_related_entry_id
_cod_related_entry_database
_cod_related_entry_code
1 ChemSpider 9087911
